data_4117187
loop_
_publ_author_name
'Christer B. Aaker\"oy'
'Deirdre P. Hughes'
'Mark Nieuwenhuyzen'

_publ_section_title
;
 The Oxamate Anion: A Flexible Building Block of Hydrogen-Bonded
 Architectures for Crystal Engineering
;
_journal_name_full 'Journal of the American Chemical Society'
_journal_page_first 10134
_journal_page_last 10140
_journal_paper_doi 10.1021/ja953296v
_journal_volume 118
_journal_year 1996
_chemical_formula_sum 'C7 H14 N2 O3'
_chemical_formula_weight 174.20
_chemical_name_systematic
; 
 ? 
;
_space_group_IT_number 14
_symmetry_cell_setting monoclinic
_symmetry_space_group_name_Hall '-P 2yn'
_symmetry_space_group_name_H-M 'P 1 21/n 1'
_atom_sites_solution_hydrogens geom
_atom_sites_solution_primary direct
_atom_sites_solution_secondary difmap
_audit_creation_method SHELXL
_cell_angle_alpha 90.00
_cell_angle_beta 96.730(10)
_cell_angle_gamma 90.00
_cell_formula_units_Z 4
_cell_length_a 9.5230(10)
_cell_length_b 7.0500(10)
_cell_length_c 13.747(2)
_cell_measurement_reflns_used 35
_cell_measurement_temperature 123(2)
_cell_measurement_theta_max 25
_cell_measurement_theta_min 10
_cell_volume 916.6(2)
_computing_cell_refinement 'XSCANS (Siemens, 1995)'
_computing_data_collection 'XSCANS (Siemens, 1995)'
_computing_data_reduction 'XSCANS (Siemens, 1995)'
_computing_molecular_graphics 'SHELXTL PC (Sheldrick, 1990)'
_computing_publication_material 'SHELXL-93 (Sheldrick, 1993)'
_computing_structure_refinement 'SHELXL-93 (Sheldrick, 1993)'
_computing_structure_solution 'SHELXS-86 (Sheldrick, 1990)'
_diffrn_ambient_temperature 123(2)
_diffrn_measurement_device 'Siemens P4'
_diffrn_measurement_method 'Omega Scans'
_diffrn_radiation_monochromator graphite
_diffrn_radiation_source 'fine-focus sealed tube'
_diffrn_radiation_type MoK\a
_diffrn_radiation_wavelength 0.71073
_diffrn_reflns_av_R_equivalents 0.0088
_diffrn_reflns_av_sigmaI/netI 0.0159
_diffrn_reflns_limit_h_max 1
_diffrn_reflns_limit_h_min -11
_diffrn_reflns_limit_k_max 8
_diffrn_reflns_limit_k_min 0
_diffrn_reflns_limit_l_max 16
_diffrn_reflns_limit_l_min -16
_diffrn_reflns_number 1734
_diffrn_reflns_theta_max 25.00
_diffrn_reflns_theta_min 2.47
_diffrn_standards_decay_% 1%
_diffrn_standards_interval_count 97
_diffrn_standards_number 3
_exptl_absorpt_coefficient_mu 0.099
_exptl_absorpt_correction_type none
_exptl_crystal_colour Colourless
_exptl_crystal_density_diffrn 1.262
_exptl_crystal_description Block
_exptl_crystal_F_000 376
_exptl_crystal_size_max 0.51
_exptl_crystal_size_mid 0.34
_exptl_crystal_size_min 0.25
_refine_diff_density_max 0.199
_refine_diff_density_min -0.206
_refine_diff_density_rms 0.039
_refine_ls_extinction_coef none
_refine_ls_extinction_method none
_refine_ls_goodness_of_fit_all 1.050
_refine_ls_goodness_of_fit_obs 1.070
_refine_ls_hydrogen_treatment 'Located from Fourier, Riding model'
_refine_ls_matrix_type full
_refine_ls_number_parameters 109
_refine_ls_number_reflns 1622
_refine_ls_number_restraints 0
_refine_ls_restrained_S_all 1.050
_refine_ls_restrained_S_obs 1.070
_refine_ls_R_factor_all 0.0434
_refine_ls_R_factor_obs 0.0347
_refine_ls_shift/esd_max 0.000
_refine_ls_shift/esd_mean 0.000
_refine_ls_structure_factor_coef Fsqd
_refine_ls_weighting_details 'w=1/[\s^2^(Fo^2^)+(0.0465P)^2^+0.3329P] where P=(Fo^2^+2Fc^2^)/3'
_refine_ls_weighting_scheme calc
_refine_ls_wR_factor_all 0.0925
_refine_ls_wR_factor_obs 0.0863
_reflns_number_observed 1377
_reflns_number_total 1622
_reflns_observed_criterion >2sigma(I)
_cod_data_source_file ja953296v_1.cif
_cod_data_source_block pipioxam
_cod_depositor_comments
;
The following automatic conversions were performed:

'_refine_ls_weighting_scheme' value 'calc
w=1/[\s^2^(Fo^2^)+(0.0465P)^2^+0.3329P] where P=(Fo^2^+2Fc^2^)/3' was
changed to 'calc'. New tag '_refine_ls_weighting_details' was
created. The value of the new tag was set to
'w=1/[\s^2^(Fo^2^)+(0.0465P)^2^+0.3329P] where P=(Fo^2^+2Fc^2^)/3'.

Automatic conversion script
Id: cif_fix_values 3143 2015-03-26 13:38:13Z robertas 
;
_cod_database_code 4117187

loop_
_symmetry_equiv_pos_as_xyz
'x, y, z'
'-x+1/2, y+1/2, -z+1/2'
'-x, -y, -z'
'x-1/2, -y-1/2, z-1/2'

loop_
_atom_site_aniso_label
_atom_site_aniso_U_11
_atom_site_aniso_U_22
_atom_site_aniso_U_33
_atom_site_aniso_U_23
_atom_site_aniso_U_13
_atom_site_aniso_U_12
O1 0.0220(5) 0.0267(6) 0.0370(6) 0.0069(5) 0.0038(4) -0.0007(4)
N1 0.0198(6) 0.0207(6) 0.0332(6) 0.0008(5) 0.0070(5) -0.0015(5)
C1 0.0209(7) 0.0190(7) 0.0230(7) -0.0042(6) 0.0052(6) 0.0012(6)
C2 0.0217(7) 0.0210(7) 0.0225(7) -0.0048(6) 0.0047(5) -0.0011(6)
O21 0.0168(5) 0.0296(6) 0.0384(6) 0.0053(5) 0.0066(4) 0.0015(4)
O22 0.0235(5) 0.0229(6) 0.0370(6) 0.0048(5) 0.0084(4) 0.0017(4)
N3 0.0220(6) 0.0249(7) 0.0268(7) -0.0009(5) 0.0037(5) 0.0050(5)
C4 0.0269(8) 0.0302(9) 0.0422(9) -0.0044(7) 0.0049(7) -0.0052(7)
C5 0.0427(10) 0.0231(8) 0.0426(10) 0.0000(7) 0.0139(8) 0.0007(7)
C6 0.0470(10) 0.0387(10) 0.0270(8) 0.0067(7) 0.0094(7) 0.0108(8)
C7 0.0315(9) 0.0413(10) 0.0253(8) -0.0064(7) 0.0009(6) 0.0011(7)
C8 0.0295(8) 0.0244(8) 0.0327(8) -0.0053(7) 0.0072(7) -0.0024(6)

loop_
_atom_site_label
_atom_site_type_symbol
_atom_site_fract_x
_atom_site_fract_y
_atom_site_fract_z
_atom_site_U_iso_or_equiv
_atom_site_thermal_displace_type
_atom_site_occupancy
_atom_site_calc_flag
_atom_site_refinement_flags
O1 O 0.08250(10) 0.0377(2) 0.16441(8) 0.0285(3) Uani 1 d .
N1 N 0.25069(13) -0.1419(2) 0.24961(10) 0.0243(3) Uani 1 d .
H12 H 0.25359(13) -0.2281(2) 0.28737(10) 0.029 Uiso 1 d R
H11 H 0.31859(13) -0.0646(2) 0.22717(10) 0.029 Uiso 1 d R
C1 C 0.11736(15) -0.0981(2) 0.21866(10) 0.0207(3) Uani 1 d .
C2 C 0.00295(15) -0.2263(2) 0.25612(10) 0.0216(3) Uani 1 d .
O21 O -0.12112(10) -0.1649(2) 0.23909(8) 0.0280(3) Uani 1 d .
O22 O 0.04244(11) -0.37519(15) 0.30017(8) 0.0274(3) Uani 1 d .
N3 N -0.20231(13) 0.1786(2) 0.13382(9) 0.0245(3) Uani 1 d .
H31 H -0.25482(13) 0.2060(2) 0.17878(9) 0.029 Uiso 1 d R
H32 H -0.13932(13) 0.0942(2) 0.16398(9) 0.029 Uiso 1 d R
C4 C -0.1317(2) 0.3590(2) 0.11057(13) 0.0330(4) Uani 1 d .
H41 H -0.0804(2) 0.4062(2) 0.17523(13) 0.040 Uiso 1 d R
H42 H -0.0578(2) 0.3312(2) 0.06793(13) 0.040 Uiso 1 d R
C5 C -0.2386(2) 0.4929(2) 0.05647(13) 0.0354(4) Uani 1 d .
H41 H -0.3001(2) 0.5297(2) 0.10250(13) 0.042 Uiso 1 d R
H52 H -0.1806(2) 0.6051(2) 0.03870(13) 0.042 Uiso 1 d R
C6 C -0.3148(2) 0.3995(3) -0.03448(12) 0.0372(4) Uani 1 d .
H61 H -0.2395(2) 0.3747(3) -0.07948(12) 0.045 Uiso 1 d R
H62 H -0.3801(2) 0.4879(3) -0.07018(12) 0.045 Uiso 1 d R
C7 C -0.3816(2) 0.2129(2) -0.00928(12) 0.0329(4) Uani 1 d .
H71 H -0.4545(2) 0.2304(2) 0.02919(12) 0.039 Uiso 1 d R
H72 H -0.4164(2) 0.1507(2) -0.07161(12) 0.039 Uiso 1 d R
C8 C -0.2739(2) 0.0823(2) 0.04539(11) 0.0286(4) Uani 1 d .
H81 H -0.1995(2) 0.0381(2) 0.00649(11) 0.034 Uiso 1 d R
H82 H -0.3195(2) -0.0268(2) 0.07109(11) 0.034 Uiso 1 d R

loop_
_atom_type_symbol
_atom_type_description
_atom_type_scat_dispersion_real
_atom_type_scat_dispersion_imag
_atom_type_scat_source
C C 0.0033 0.0016 'International Tables Vol C Tables 4.2.6.8 and 6.1.1.4'
H H 0.0000 0.0000 'International Tables Vol C Tables 4.2.6.8 and 6.1.1.4'
N N 0.0061 0.0033 'International Tables Vol C Tables 4.2.6.8 and 6.1.1.4'
O O 0.0106 0.0060 'International Tables Vol C Tables 4.2.6.8 and 6.1.1.4'

loop_
_geom_angle_atom_site_label_1
_geom_angle_atom_site_label_2
_geom_angle_atom_site_label_3
_geom_angle
O1 C1 N1 123.58(13)
O1 C1 C2 120.22(12)
N1 C1 C2 116.20(13)
O22 C2 O21 127.21(13)
O22 C2 C1 117.93(12)
O21 C2 C1 114.85(13)
C8 N3 C4 112.93(12)
N3 C4 C5 110.03(13)
C4 C5 C6 111.20(14)
C7 C6 C5 111.10(13)
C8 C7 C6 111.35(13)
N3 C8 C7 110.35(13)

loop_
_geom_bond_atom_site_label_1
_geom_bond_atom_site_label_2
_geom_bond_distance
O1 C1 1.235(2)
N1 C1 1.327(2)
C1 C2 1.549(2)
C2 O22 1.247(2)
C2 O21 1.254(2)
N3 C8 1.487(2)
N3 C4 1.490(2)
C4 C5 1.518(2)
C5 C6 1.520(2)
C6 C7 1.519(2)
C7 C8 1.511(2)

loop_
_geom_torsion_atom_site_label_1
_geom_torsion_atom_site_label_2
_geom_torsion_atom_site_label_3
_geom_torsion_atom_site_label_4
_geom_torsion
O1 C1 C2 O22 171.02(13)
N1 C1 C2 O22 -10.1(2)
O1 C1 C2 O21 -9.9(2)
N1 C1 C2 O21 169.01(13)
C8 N3 C4 C5 57.3(2)
N3 C4 C5 C6 -55.1(2)
C4 C5 C6 C7 54.4(2)
C5 C6 C7 C8 -54.3(2)
C4 N3 C8 C7 -57.4(2)
C6 C7 C8 N3 55.1(2)
